data_4069738
loop_
_publ_author_name
'Whited, Matthew T.'
'Zhu, Yanjun'
'Timpa, Samuel D.'
'Chen, Chun-Hsing'
'Foxman, Bruce M.'
'Ozerov, Oleg V.'
'Grubbs, Robert H.'

_publ_section_title
;
 Probing the C&#x2212;H Activation of Linear and Cyclic Ethers at (PNP)Ir
;
_journal_issue 15
_journal_name_full Organometallics
_journal_page_first 4560
_journal_paper_doi 10.1021/om900395f
_journal_volume 28
_journal_year 2009
_chemical_formula_moiety 'C30 H48 Ir N O P2'
_chemical_formula_sum 'C30 H48 Ir N O P2'
_chemical_formula_weight 692.83
_chemical_name_systematic
; 
 ? 
;
_space_group_IT_number 2
_symmetry_cell_setting triclinic
_symmetry_space_group_name_Hall '-P 1'
_symmetry_space_group_name_H-M 'P -1'
_atom_sites_solution_hydrogens geom
_atom_sites_solution_primary direct
_atom_sites_solution_secondary difmap
_audit_creation_method SHELXL-97
_cell_angle_alpha 67.416(6)
_cell_angle_beta 70.097(6)
_cell_angle_gamma 72.263(7)
_cell_formula_units_Z 2
_cell_length_a 10.650(3)
_cell_length_b 11.288(3)
_cell_length_c 14.491(4)
_cell_measurement_reflns_used 9992
_cell_measurement_temperature 296(2)
_cell_measurement_theta_max 30.09
_cell_measurement_theta_min 2.27
_cell_volume 1481.8(7)
_computing_cell_refinement 'Bruker SMART'
_computing_data_collection 'Bruker SMART'
_computing_data_reduction 'Bruker SAINT'
_computing_molecular_graphics 'Bruker SHELXTL'
_computing_publication_material 'Bruker SHELXTL'
_computing_structure_refinement 'SHELXL-97 (Sheldrick, 2008)'
_computing_structure_solution 'SHELXS-97 (Sheldrick, 2008)'
_diffrn_ambient_temperature 296(2)
_diffrn_measured_fraction_theta_full 0.989
_diffrn_measured_fraction_theta_max 0.776
_diffrn_measurement_device_type 'CCD area detector'
_diffrn_measurement_method 'phi and omega scans'
_diffrn_radiation_monochromator graphite
_diffrn_radiation_source 'fine-focus sealed tube'
_diffrn_radiation_type MoK\a
_diffrn_radiation_wavelength 0.71073
_diffrn_reflns_av_R_equivalents 0.0452
_diffrn_reflns_av_sigmaI/netI 0.0688
_diffrn_reflns_limit_h_max 16
_diffrn_reflns_limit_h_min -15
_diffrn_reflns_limit_k_max 14
_diffrn_reflns_limit_k_min -17
_diffrn_reflns_limit_l_max 22
_diffrn_reflns_limit_l_min -21
_diffrn_reflns_number 36221
_diffrn_reflns_theta_full 26.95
_diffrn_reflns_theta_max 34.77
_diffrn_reflns_theta_min 1.99
_exptl_absorpt_coefficient_mu 4.636
_exptl_absorpt_correction_T_max 0.891
_exptl_absorpt_correction_T_min 0.690
_exptl_absorpt_correction_type multi-scan
_exptl_absorpt_process_details 'Bruker SADABS'
_exptl_crystal_colour orange
_exptl_crystal_density_diffrn 1.553
_exptl_crystal_density_method 'not measured'
_exptl_crystal_description plate
_exptl_crystal_F_000 700
_exptl_crystal_size_max 0.23
_exptl_crystal_size_mid 0.074
_exptl_crystal_size_min 0.023
_refine_diff_density_max 3.219
_refine_diff_density_min -1.548
_refine_diff_density_rms 0.197
_refine_ls_extinction_method none
_refine_ls_goodness_of_fit_ref 1.034
_refine_ls_hydrogen_treatment constr
_refine_ls_matrix_type full
_refine_ls_number_parameters 327
_refine_ls_number_reflns 9947
_refine_ls_number_restraints 18
_refine_ls_restrained_S_all 1.035
_refine_ls_R_factor_all 0.0636
_refine_ls_R_factor_gt 0.0381
_refine_ls_shift/su_max 0.001
_refine_ls_shift/su_mean 0.000
_refine_ls_structure_factor_coef Fsqd
_refine_ls_weighting_details 'calc w=1/[\s^2^(Fo^2^)+(0.0348P)^2^+2.4636P] where P=(Fo^2^+2Fc^2^)/3'
_refine_ls_weighting_scheme calc
_refine_ls_wR_factor_gt 0.0734
_refine_ls_wR_factor_ref 0.0805
_reflns_number_gt 7864
_reflns_number_total 9947
_reflns_threshold_expression >2sigma(I)
_cod_data_source_file om900395f_si_001.cif
_cod_data_source_block mtw98abs
_cod_depositor_comments
;
The following automatic conversions were performed:

'_symmetry_cell_setting' value 'Triclinic' changed to 'triclinic'
according to /home/saulius/struct/CIF-dictionaries/cif_core.dic
dictionary named 'cif_core.dic' version 2.4.2 from 2011-04-26.

Automatic conversion script
Id: cif_fix_values 1715 2011-07-08 13:25:40Z adriana 
;
_cod_original_cell_volume 1481.7(7)
_cod_database_code 4069738

loop_
_symmetry_equiv_pos_as_xyz
'x, y, z'
'-x, -y, -z'

loop_
_atom_site_label
_atom_site_type_symbol
_atom_site_fract_x
_atom_site_fract_y
_atom_site_fract_z
_atom_site_U_iso_or_equiv
_atom_site_adp_type
_atom_site_occupancy
_atom_site_symmetry_multiplicity
_atom_site_calc_flag
_atom_site_refinement_flags
Ir1 Ir 0.755445(14) 0.525068(14) 0.740175(11) 0.01300(4) Uani 1 1 d .
P1 P 0.71563(9) 0.72612(9) 0.75886(7) 0.01290(17) Uani 1 1 d .
P2 P 0.73492(9) 0.35019(9) 0.70576(7) 0.01374(18) Uani 1 1 d .
N1 N 0.5536(3) 0.5831(3) 0.7364(2) 0.0144(6) Uani 1 1 d .
O1 O 0.9372(4) 0.3375(4) 0.8823(3) 0.0461(9) Uani 1 1 d .
C1 C 0.4966(3) 0.7178(3) 0.7067(2) 0.0127(7) Uani 1 1 d .
C2 C 0.3825(4) 0.7735(4) 0.6643(3) 0.0177(7) Uani 1 1 d .
H2 H 0.3363 0.7192 0.6593 0.021 Uiso 1 1 calc R
C3 C 0.3385(4) 0.9085(4) 0.6300(3) 0.0191(8) Uani 1 1 d .
H3 H 0.2630 0.9421 0.6026 0.023 Uiso 1 1 calc R
C4 C 0.4029(4) 0.9953(4) 0.6348(3) 0.0170(7) Uani 1 1 d .
C5 C 0.5157(4) 0.9404(4) 0.6769(3) 0.0157(7) Uani 1 1 d .
H5 H 0.5608 0.9957 0.6819 0.019 Uiso 1 1 calc R
C6 C 0.5625(3) 0.8059(4) 0.7116(3) 0.0132(7) Uani 1 1 d .
C7 C 0.3592(4) 1.1417(4) 0.5911(3) 0.0209(8) Uani 1 1 d .
H7A H 0.3846 1.1670 0.5170 0.031 Uiso 1 1 calc R
H7B H 0.4030 1.1849 0.6134 0.031 Uiso 1 1 calc R
H7C H 0.2621 1.1665 0.6150 0.031 Uiso 1 1 calc R
C8 C 0.4785(3) 0.4890(3) 0.7587(3) 0.0128(7) Uani 1 1 d .
C9 C 0.3362(4) 0.5038(4) 0.7995(3) 0.0168(7) Uani 1 1 d .
H9 H 0.2853 0.5834 0.8088 0.020 Uiso 1 1 calc R
C10 C 0.2702(4) 0.4013(4) 0.8262(3) 0.0188(8) Uani 1 1 d .
H10 H 0.1763 0.4141 0.8535 0.023 Uiso 1 1 calc R
C11 C 0.3407(4) 0.2804(4) 0.8132(3) 0.0180(7) Uani 1 1 d .
C12 C 0.4817(4) 0.2653(4) 0.7727(3) 0.0169(7) Uani 1 1 d .
H12 H 0.5317 0.1858 0.7628 0.020 Uiso 1 1 calc R
C13 C 0.5500(4) 0.3660(4) 0.7466(3) 0.0144(7) Uani 1 1 d .
C14 C 0.2682(4) 0.1697(4) 0.8457(3) 0.0234(8) Uani 1 1 d .
H14A H 0.2477 0.1319 0.9195 0.035 Uiso 1 1 calc R
H14B H 0.3257 0.1041 0.8144 0.035 Uiso 1 1 calc R
H14C H 0.1851 0.2024 0.8239 0.035 Uiso 1 1 calc R
C15 C 0.6671(4) 0.7325(4) 0.8926(3) 0.0174(7) Uani 1 1 d .
H15 H 0.7463 0.6872 0.9214 0.021 Uiso 1 1 calc R
C16 C 0.6247(5) 0.8702(4) 0.9018(3) 0.0256(9) Uani 1 1 d .
H16A H 0.5461 0.9164 0.8752 0.038 Uiso 1 1 calc R
H16B H 0.6982 0.9161 0.8629 0.038 Uiso 1 1 calc R
H16C H 0.6031 0.8646 0.9731 0.038 Uiso 1 1 calc R
C17 C 0.5533(4) 0.6564(4) 0.9568(3) 0.0242(9) Uani 1 1 d .
H17A H 0.5333 0.6513 1.0278 0.036 Uiso 1 1 calc R
H17B H 0.5817 0.5696 0.9512 0.036 Uiso 1 1 calc R
H17C H 0.4731 0.7004 0.9317 0.036 Uiso 1 1 calc R
C18 C 0.8354(4) 0.8389(4) 0.6834(3) 0.0193(8) Uani 1 1 d .
H18 H 0.7875 0.9259 0.6892 0.023 Uiso 1 1 calc R
C19 C 0.9611(4) 0.7991(5) 0.7254(3) 0.0278(9) Uani 1 1 d .
H19A H 1.0122 0.7156 0.7180 0.042 Uiso 1 1 calc R
H19B H 0.9329 0.7933 0.7971 0.042 Uiso 1 1 calc R
H19C H 1.0172 0.8636 0.6873 0.042 Uiso 1 1 calc R
C20 C 0.8740(4) 0.8490(4) 0.5693(3) 0.0226(8) Uani 1 1 d .
H20A H 0.9320 0.9115 0.5298 0.034 Uiso 1 1 calc R
H20B H 0.7930 0.8768 0.5452 0.034 Uiso 1 1 calc R
H20C H 0.9214 0.7649 0.5612 0.034 Uiso 1 1 calc R
C21 C 0.8038(4) 0.1759(4) 0.7670(3) 0.0188(8) Uani 1 1 d .
H21 H 0.7674 0.1231 0.7459 0.023 Uiso 1 1 calc R
C22 C 0.9592(4) 0.1429(4) 0.7307(3) 0.0255(9) Uani 1 1 d .
H22A H 0.9980 0.1878 0.7553 0.038 Uiso 1 1 calc R
H22B H 0.9865 0.1700 0.6566 0.038 Uiso 1 1 calc R
H22C H 0.9906 0.0501 0.7574 0.038 Uiso 1 1 calc R
C23 C 0.7545(5) 0.1407(4) 0.8851(3) 0.0272(9) Uani 1 1 d .
H23A H 0.7988 0.0530 0.9161 0.041 Uiso 1 1 calc R
H23B H 0.6577 0.1464 0.9060 0.041 Uiso 1 1 calc R
H23C H 0.7762 0.2005 0.9070 0.041 Uiso 1 1 calc R
C24 C 0.7813(4) 0.3696(4) 0.5659(3) 0.0179(7) Uani 1 1 d .
H24 H 0.8800 0.3649 0.5405 0.021 Uiso 1 1 calc R
C25 C 0.7127(5) 0.5065(5) 0.5079(3) 0.0311(10) Uani 1 1 d .
H25A H 0.7390 0.5175 0.4353 0.047 Uiso 1 1 calc R
H25B H 0.7407 0.5718 0.5194 0.047 Uiso 1 1 calc R
H25C H 0.6154 0.5158 0.5328 0.047 Uiso 1 1 calc R
C26 C 0.7500(4) 0.2649(5) 0.5401(3) 0.0282(9) Uani 1 1 d .
H26A H 0.6538 0.2666 0.5641 0.042 Uiso 1 1 calc R
H26B H 0.7982 0.1805 0.5733 0.042 Uiso 1 1 calc R
H26C H 0.7782 0.2816 0.4667 0.042 Uiso 1 1 calc R
C27 C 0.9725(4) 0.4785(4) 0.7024(3) 0.0265(9) Uani 1 1 d .
H27A H 1.0158 0.4026 0.6787 0.032 Uiso 1 1 calc R
H27B H 1.0188 0.5516 0.6643 0.032 Uiso 1 1 calc R
C28 C 0.9219(4) 0.4531(5) 0.8131(3) 0.0302(10) Uani 1 1 d U
H28 H 0.9347 0.5201 0.8346 0.036 Uiso 1 1 calc R
C29 C 0.8613(6) 0.3395(7) 0.9854(4) 0.0526(15) Uani 1 1 d U
H29A H 0.7642 0.3594 0.9913 0.063 Uiso 1 1 calc R
H29B H 0.8828 0.4055 1.0018 0.063 Uiso 1 1 calc R
C30 C 0.9023(7) 0.2047(7) 1.0580(5) 0.0655(19) Uani 1 1 d U
H30A H 0.8871 0.1398 1.0375 0.098 Uiso 1 1 calc R
H30B H 0.8487 0.1997 1.1272 0.098 Uiso 1 1 calc R
H30C H 0.9971 0.1890 1.0553 0.098 Uiso 1 1 calc R

loop_
_atom_site_aniso_label
_atom_site_aniso_U_11
_atom_site_aniso_U_22
_atom_site_aniso_U_33
_atom_site_aniso_U_23
_atom_site_aniso_U_13
_atom_site_aniso_U_12
Ir1 0.01233(6) 0.01183(7) 0.01533(7) -0.00401(5) -0.00347(4) -0.00346(4)
P1 0.0140(4) 0.0138(5) 0.0132(4) -0.0045(3) -0.0036(3) -0.0053(3)
P2 0.0135(4) 0.0134(5) 0.0146(4) -0.0055(3) -0.0016(3) -0.0037(3)
N1 0.0126(13) 0.0140(15) 0.0159(14) -0.0045(12) -0.0026(11) -0.0029(11)
O1 0.038(2) 0.058(2) 0.043(2) -0.0257(19) -0.0096(16) 0.0019(17)
C1 0.0149(15) 0.0114(17) 0.0094(14) -0.0025(13) -0.0029(12) -0.0006(13)
C2 0.0184(17) 0.0186(19) 0.0162(16) -0.0017(14) -0.0065(13) -0.0062(14)
C3 0.0192(17) 0.020(2) 0.0167(17) -0.0027(15) -0.0060(14) -0.0037(15)
C4 0.0173(16) 0.0182(19) 0.0113(15) -0.0024(14) -0.0011(13) -0.0036(14)
C5 0.0203(17) 0.0129(18) 0.0145(16) -0.0031(14) -0.0035(13) -0.0067(14)
C6 0.0143(15) 0.0150(18) 0.0112(15) -0.0034(13) -0.0028(12) -0.0057(13)
C7 0.0247(19) 0.0137(19) 0.0212(18) -0.0041(15) -0.0065(15) -0.0008(15)
C8 0.0160(15) 0.0142(17) 0.0095(14) -0.0031(13) -0.0026(12) -0.0064(13)
C9 0.0160(16) 0.0168(19) 0.0175(16) -0.0064(14) -0.0038(13) -0.0021(14)
C10 0.0145(16) 0.022(2) 0.0208(17) -0.0052(15) -0.0044(13) -0.0067(14)
C11 0.0216(18) 0.019(2) 0.0155(16) -0.0034(15) -0.0046(13) -0.0096(15)
C12 0.0207(17) 0.0146(18) 0.0163(16) -0.0061(14) -0.0024(13) -0.0058(14)
C13 0.0149(16) 0.0174(18) 0.0118(15) -0.0049(13) -0.0026(12) -0.0050(14)
C14 0.0212(19) 0.021(2) 0.029(2) -0.0065(17) -0.0035(15) -0.0106(16)
C15 0.0213(18) 0.0189(19) 0.0130(15) -0.0031(14) -0.0059(13) -0.0062(15)
C16 0.038(2) 0.025(2) 0.0163(17) -0.0091(16) -0.0018(16) -0.0115(18)
C17 0.028(2) 0.029(2) 0.0133(16) -0.0039(16) -0.0006(14) -0.0111(17)
C18 0.0216(18) 0.0175(19) 0.0186(17) -0.0045(15) -0.0024(14) -0.0083(15)
C19 0.024(2) 0.036(3) 0.029(2) -0.0126(19) -0.0026(16) -0.0154(18)
C20 0.0251(19) 0.025(2) 0.0159(17) -0.0035(16) -0.0021(14) -0.0097(16)
C21 0.0219(18) 0.0151(19) 0.0216(18) -0.0067(15) -0.0062(14) -0.0044(15)
C22 0.0214(19) 0.023(2) 0.032(2) -0.0127(18) -0.0073(16) 0.0021(16)
C23 0.035(2) 0.026(2) 0.0182(18) -0.0038(17) -0.0097(16) -0.0043(18)
C24 0.0189(17) 0.021(2) 0.0133(16) -0.0070(14) -0.0006(13) -0.0058(15)
C25 0.033(2) 0.035(3) 0.0149(18) -0.0040(17) -0.0034(16) -0.0011(19)
C26 0.030(2) 0.036(3) 0.0218(19) -0.0137(18) -0.0037(16) -0.0086(19)
C27 0.023(2) 0.030(2) 0.025(2) -0.0104(18) -0.0007(16) -0.0070(17)
C28 0.0284(12) 0.0302(13) 0.0300(12) -0.0081(9) -0.0062(9) -0.0064(9)
C29 0.038(3) 0.078(4) 0.034(3) -0.021(3) -0.004(2) -0.001(3)
C30 0.066(4) 0.082(4) 0.046(3) -0.026(3) -0.027(3) 0.011(3)

loop_
_atom_type_symbol
_atom_type_description
_atom_type_scat_dispersion_real
_atom_type_scat_dispersion_imag
_atom_type_scat_source
C C 0.0033 0.0016 'International Tables Vol C Tables 4.2.6.8 and 6.1.1.4'
H H 0.0000 0.0000 'International Tables Vol C Tables 4.2.6.8 and 6.1.1.4'
N N 0.0061 0.0033 'International Tables Vol C Tables 4.2.6.8 and 6.1.1.4'
O O 0.0106 0.0060 'International Tables Vol C Tables 4.2.6.8 and 6.1.1.4'
P P 0.1023 0.0942 'International Tables Vol C Tables 4.2.6.8 and 6.1.1.4'
Ir Ir -1.4442 7.9887 'International Tables Vol C Tables 4.2.6.8 and 6.1.1.4'

loop_
_geom_angle_atom_site_label_1
_geom_angle_atom_site_label_2
_geom_angle_atom_site_label_3
_geom_angle
N1 Ir1 C27 165.30(14)
N1 Ir1 C28 155.21(15)
C27 Ir1 C28 39.49(16)
N1 Ir1 P1 82.14(9)
C27 Ir1 P1 100.60(13)
C28 Ir1 P1 91.54(14)
N1 Ir1 P2 81.05(9)
C27 Ir1 P2 94.52(13)
C28 Ir1 P2 105.75(14)
P1 Ir1 P2 162.53(3)
C6 P1 C18 104.94(17)
C6 P1 C15 105.48(16)
C18 P1 C15 105.38(18)
C6 P1 Ir1 100.37(12)
C18 P1 Ir1 121.84(13)
C15 P1 Ir1 116.86(13)
C13 P2 C21 105.18(17)
C13 P2 C24 104.84(17)
C21 P2 C24 104.62(17)
C13 P2 Ir1 100.47(12)
C21 P2 Ir1 125.75(14)
C24 P2 Ir1 113.78(13)
C8 N1 C1 121.6(3)
C8 N1 Ir1 119.6(2)
C1 N1 Ir1 118.8(2)
C28 O1 C29 112.7(4)
N1 C1 C2 124.4(3)
N1 C1 C6 118.7(3)
C2 C1 C6 116.7(3)
C3 C2 C1 120.8(4)
C3 C2 H2 119.6
C1 C2 H2 119.6
C4 C3 C2 122.7(4)
C4 C3 H3 118.7
C2 C3 H3 118.7
C3 C4 C5 116.7(3)
C3 C4 C7 121.9(4)
C5 C4 C7 121.3(4)
C6 C5 C4 122.0(4)
C6 C5 H5 119.0
C4 C5 H5 119.0
C5 C6 C1 121.1(3)
C5 C6 P1 125.0(3)
C1 C6 P1 113.8(3)
C4 C7 H7A 109.5
C4 C7 H7B 109.5
H7A C7 H7B 109.5
C4 C7 H7C 109.5
H7A C7 H7C 109.5
H7B C7 H7C 109.5
N1 C8 C9 124.9(3)
N1 C8 C13 118.3(3)
C9 C8 C13 116.7(3)
C10 C9 C8 121.2(3)
C10 C9 H9 119.4
C8 C9 H9 119.4
C11 C10 C9 122.0(3)
C11 C10 H10 119.0
C9 C10 H10 119.0
C10 C11 C12 117.0(4)
C10 C11 C14 121.2(3)
C12 C11 C14 121.8(4)
C11 C12 C13 122.0(3)
C11 C12 H12 119.0
C13 C12 H12 119.0
C12 C13 C8 121.2(3)
C12 C13 P2 125.0(3)
C8 C13 P2 113.6(3)
C11 C14 H14A 109.5
C11 C14 H14B 109.5
H14A C14 H14B 109.5
C11 C14 H14C 109.5
H14A C14 H14C 109.5
H14B C14 H14C 109.5
C16 C15 C17 110.3(3)
C16 C15 P1 114.9(3)
C17 C15 P1 108.5(3)
C16 C15 H15 107.6
C17 C15 H15 107.6
P1 C15 H15 107.6
C15 C16 H16A 109.5
C15 C16 H16B 109.5
H16A C16 H16B 109.5
C15 C16 H16C 109.5
H16A C16 H16C 109.5
H16B C16 H16C 109.5
C15 C17 H17A 109.5
C15 C17 H17B 109.5
H17A C17 H17B 109.5
C15 C17 H17C 109.5
H17A C17 H17C 109.5
H17B C17 H17C 109.5
C20 C18 C19 111.9(3)
C20 C18 P1 109.8(3)
C19 C18 P1 112.1(3)
C20 C18 H18 107.6
C19 C18 H18 107.6
P1 C18 H18 107.6
C18 C19 H19A 109.5
C18 C19 H19B 109.5
H19A C19 H19B 109.5
C18 C19 H19C 109.5
H19A C19 H19C 109.5
H19B C19 H19C 109.5
C18 C20 H20A 109.5
C18 C20 H20B 109.5
H20A C20 H20B 109.5
C18 C20 H20C 109.5
H20A C20 H20C 109.5
H20B C20 H20C 109.5
C22 C21 C23 111.7(3)
C22 C21 P2 111.7(3)
C23 C21 P2 110.3(3)
C22 C21 H21 107.7
C23 C21 H21 107.7
P2 C21 H21 107.7
C21 C22 H22A 109.5
C21 C22 H22B 109.5
H22A C22 H22B 109.5
C21 C22 H22C 109.5
H22A C22 H22C 109.5
H22B C22 H22C 109.5
C21 C23 H23A 109.5
C21 C23 H23B 109.5
H23A C23 H23B 109.5
C21 C23 H23C 109.5
H23A C23 H23C 109.5
H23B C23 H23C 109.5
C26 C24 C25 110.4(4)
C26 C24 P2 114.9(3)
C25 C24 P2 109.5(3)
C26 C24 H24 107.2
C25 C24 H24 107.2
P2 C24 H24 107.2
C24 C25 H25A 109.5
C24 C25 H25B 109.5
H25A C25 H25B 109.5
C24 C25 H25C 109.5
H25A C25 H25C 109.5
H25B C25 H25C 109.5
C24 C26 H26A 109.5
C24 C26 H26B 109.5
H26A C26 H26B 109.5
C24 C26 H26C 109.5
H26A C26 H26C 109.5
H26B C26 H26C 109.5
C28 C27 Ir1 71.3(2)
C28 C27 H27A 116.5
Ir1 C27 H27A 116.5
C28 C27 H27B 116.5
Ir1 C27 H27B 116.5
H27A C27 H27B 113.5
O1 C28 C27 125.0(4)
O1 C28 Ir1 121.7(3)
C27 C28 Ir1 69.2(3)
O1 C28 H28 111.5
C27 C28 H28 111.5
Ir1 C28 H28 111.5
O1 C29 C30 106.8(5)
O1 C29 H29A 110.4
C30 C29 H29A 110.4
O1 C29 H29B 110.4
C30 C29 H29B 110.4
H29A C29 H29B 108.6
C29 C30 H30A 109.5
C29 C30 H30B 109.5
H30A C30 H30B 109.5
C29 C30 H30C 109.5
H30A C30 H30C 109.5
H30B C30 H30C 109.5

loop_
_geom_bond_atom_site_label_1
_geom_bond_atom_site_label_2
_geom_bond_distance
Ir1 N1 2.061(3)
Ir1 C27 2.130(4)
Ir1 C28 2.158(5)
Ir1 P1 2.2828(11)
Ir1 P2 2.2992(11)
P1 C6 1.825(4)
P1 C18 1.848(4)
P1 C15 1.853(4)
P2 C13 1.826(4)
P2 C21 1.849(4)
P2 C24 1.856(4)
N1 C8 1.397(5)
N1 C1 1.406(5)
O1 C28 1.307(6)
O1 C29 1.441(6)
C1 C2 1.412(5)
C1 C6 1.414(5)
C2 C3 1.390(5)
C2 H2 0.9300
C3 C4 1.389(6)
C3 H3 0.9300
C4 C5 1.397(5)
C4 C7 1.510(5)
C5 C6 1.390(5)
C5 H5 0.9300
C7 H7A 0.9600
C7 H7B 0.9600
C7 H7C 0.9600
C8 C9 1.410(5)
C8 C13 1.410(5)
C9 C10 1.396(6)
C9 H9 0.9300
C10 C11 1.392(6)
C10 H10 0.9300
C11 C12 1.396(5)
C11 C14 1.506(6)
C12 C13 1.396(5)
C12 H12 0.9300
C14 H14A 0.9600
C14 H14B 0.9600
C14 H14C 0.9600
C15 C16 1.525(6)
C15 C17 1.525(5)
C15 H15 0.9800
C16 H16A 0.9600
C16 H16B 0.9600
C16 H16C 0.9600
C17 H17A 0.9600
C17 H17B 0.9600
C17 H17C 0.9600
C18 C20 1.529(5)
C18 C19 1.531(6)
C18 H18 0.9800
C19 H19A 0.9600
C19 H19B 0.9600
C19 H19C 0.9600
C20 H20A 0.9600
C20 H20B 0.9600
C20 H20C 0.9600
C21 C22 1.528(5)
C21 C23 1.534(5)
C21 H21 0.9800
C22 H22A 0.9600
C22 H22B 0.9600
C22 H22C 0.9600
C23 H23A 0.9600
C23 H23B 0.9600
C23 H23C 0.9600
C24 C26 1.520(6)
C24 C25 1.536(6)
C24 H24 0.9800
C25 H25A 0.9600
C25 H25B 0.9600
C25 H25C 0.9600
C26 H26A 0.9600
C26 H26B 0.9600
C26 H26C 0.9600
C27 C28 1.449(6)
C27 H27A 0.9700
C27 H27B 0.9700
C28 H28 0.9800
C29 C30 1.514(9)
C29 H29A 0.9700
C29 H29B 0.9700
C30 H30A 0.9600
C30 H30B 0.9600
C30 H30C 0.9600
